data_1543091
loop_
_publ_author_name
'Vimala, G.'
'Raja, J. Kamal'
'Perumal, P. T.'
'SubbiahPandi, A.'

_publ_section_title
;
 5-Benzoyl-2-(1<i>H</i>-indol-3-yl)-4-(naphthalen-2-yl)-1<i>H</i>-pyrrole-3-carbonitrile
;
_journal_coeditor_code SU4022
_journal_issue 4
_journal_name_full IUCrData
_journal_page_first x160526
_journal_paper_doi 10.1107/S2414314616005265
_journal_volume 1
_journal_year 2016
_chemical_formula_iupac 'C30 H19 N3 O'
_chemical_formula_moiety 'C30 H19 N3 O'
_chemical_formula_sum 'C30 H19 N3 O'
_chemical_formula_weight 437.48
_chemical_name_systematic 5-Benzoyl-2-(1<i>H</i>-indol-3-yl)-4-(naphthalen-2-yl)-1<i>H</i>-pyrrole-3-carbonitrile
_space_group_IT_number 2
_symmetry_cell_setting triclinic
_symmetry_space_group_name_Hall '-P 1'
_symmetry_space_group_name_H-M 'P -1'
_atom_sites_solution_hydrogens geom
_atom_sites_solution_primary direct
_atom_sites_solution_secondary difmap
_audit_creation_method SHELXL-97
_cell_angle_alpha 111.720(2)
_cell_angle_beta 93.883(2)
_cell_angle_gamma 91.653(3)
_cell_formula_units_Z 2
_cell_length_a 10.2688(4)
_cell_length_b 10.5322(4)
_cell_length_c 11.2934(4)
_cell_measurement_reflns_used 2997
_cell_measurement_temperature 293(2)
_cell_measurement_theta_max 25.00
_cell_measurement_theta_min 1.95
_cell_volume 1130.18(8)
_computing_cell_refinement
;
APEX2 and SAINT (Bruker, 2004)
;
_computing_data_collection
;
APEX2 (Bruker, 2004)
;
_computing_data_reduction
;
SAINT and XPREP (Bruker, 2004)
;
_computing_molecular_graphics
;
PLATON (Spek, 2009)
;
_computing_publication_material
;
SHELXL-97 (Sheldrick, 2008) and PLATON (Spek, 2009)
;
_computing_structure_refinement
;
SHELXL-97 (Sheldrick, 2008)
;
_computing_structure_solution
;
SHELXS-97 (Sheldrick, 2008)
;
_diffrn_ambient_temperature 293(2)
_diffrn_measured_fraction_theta_full 0.989
_diffrn_measured_fraction_theta_max 0.989
_diffrn_measurement_device_type 'Bruker Kappa APEXII CCD'
_diffrn_measurement_method '\w and \f scan'
_diffrn_radiation_monochromator graphite
_diffrn_radiation_source 'fine-focus sealed tube'
_diffrn_radiation_type MoK\a
_diffrn_radiation_wavelength 0.71073
_diffrn_reflns_av_R_equivalents 0.0296
_diffrn_reflns_av_sigmaI/netI 0.0214
_diffrn_reflns_limit_h_max 12
_diffrn_reflns_limit_h_min -12
_diffrn_reflns_limit_k_max 12
_diffrn_reflns_limit_k_min -12
_diffrn_reflns_limit_l_max 13
_diffrn_reflns_limit_l_min -13
_diffrn_reflns_number 25456
_diffrn_reflns_theta_full 25.00
_diffrn_reflns_theta_max 25.00
_diffrn_reflns_theta_min 1.95
_exptl_absorpt_coefficient_mu 0.079
_exptl_absorpt_correction_T_max 0.987
_exptl_absorpt_correction_T_min 0.984
_exptl_absorpt_correction_type multi-scan
_exptl_absorpt_process_details
;
(SADABS; Bruker, 2004)
;
_exptl_crystal_colour yellow
_exptl_crystal_density_diffrn 1.285
_exptl_crystal_density_method 'not measured'
_exptl_crystal_description block
_exptl_crystal_F_000 456
_exptl_crystal_size_max 0.30
_exptl_crystal_size_mid 0.25
_exptl_crystal_size_min 0.20
_refine_diff_density_max 0.149
_refine_diff_density_min -0.195
_refine_ls_extinction_method none
_refine_ls_goodness_of_fit_ref 0.742
_refine_ls_hydrogen_treatment constr
_refine_ls_matrix_type full
_refine_ls_number_parameters 307
_refine_ls_number_reflns 3950
_refine_ls_number_restraints 0
_refine_ls_restrained_S_all 0.742
_refine_ls_R_factor_all 0.0588
_refine_ls_R_factor_gt 0.0389
_refine_ls_shift/su_max 0.000
_refine_ls_shift/su_mean 0.000
_refine_ls_structure_factor_coef Fsqd
_refine_ls_weighting_details 'calc w=1/[\s^2^(Fo^2^)+(0.0737P)^2^+1.3759P] where P=(Fo^2^+2Fc^2^)/3'
_refine_ls_weighting_scheme calc
_refine_ls_wR_factor_gt 0.0952
_refine_ls_wR_factor_ref 0.1287
_reflns_number_gt 2997
_reflns_number_total 3992
_reflns_threshold_expression >2sigma(I)
_cod_data_source_file su4022sup1.cif
_cod_data_source_block I
_cod_original_cell_volume 1130.18(7)
_cod_database_code 1543091

loop_
_symmetry_equiv_pos_as_xyz
'x, y, z'
'-x, -y, -z'

loop_
_atom_site_type_symbol
_atom_site_label
_atom_site_fract_x
_atom_site_fract_y
_atom_site_fract_z
_atom_site_U_iso_or_equiv
_atom_site_adp_type
_atom_site_calc_flag
_atom_site_refinement_flags
_atom_site_occupancy
_atom_site_symmetry_multiplicity
N N2 0.06088(15) -0.00372(16) 0.19168(15) 0.0361(4) Uani d . 1 1
H H2 0.0550 0.0483 0.1484 0.043 Uiso calc R 1 1
C C6 -0.04251(18) -0.29361(19) 0.27603(18) 0.0344(4) Uani d . 1 1
C C16 -0.14783(18) -0.12464(19) 0.09442(17) 0.0341(4) Uani d . 1 1
O O1 -0.14205(14) -0.08637(15) 0.00453(13) 0.0473(4) Uani d . 1 1
C C15 -0.08017(18) -0.40765(19) 0.17018(18) 0.0355(4) Uani d . 1 1
H H15 -0.0728 -0.4049 0.0895 0.043 Uiso calc R 1 1
C C3 0.16176(18) 0.00371(19) 0.27732(17) 0.0343(4) Uani d . 1 1
C C4 -0.03160(18) -0.10523(19) 0.18232(17) 0.0340(4) Uani d . 1 1
C C17 -0.27269(18) -0.18422(19) 0.11539(18) 0.0360(4) Uani d . 1 1
C C14 -0.12994(18) -0.52944(19) 0.1799(2) 0.0383(5) Uani d . 1 1
C C5 0.01315(18) -0.16945(19) 0.26318(17) 0.0338(4) Uani d . 1 1
C C24 0.27135(18) 0.10241(19) 0.30757(18) 0.0363(4) Uani d . 1 1
C C7 -0.0546(2) -0.2977(2) 0.39845(19) 0.0446(5) Uani d . 1 1
H H7 -0.0293 -0.2208 0.4712 0.054 Uiso calc R 1 1
C C2 0.13406(18) -0.09886(19) 0.32411(18) 0.0360(4) Uani d . 1 1
C C25 0.27433(18) 0.23655(19) 0.30202(17) 0.0335(4) Uani d . 1 1
N N3 0.47408(17) 0.19722(19) 0.36922(18) 0.0511(5) Uani d . 1 1
H H3 0.5558 0.2072 0.3951 0.061 Uiso calc R 1 1
C C1 0.2157(2) -0.1277(2) 0.4167(2) 0.0413(5) Uani d . 1 1
C C26 0.18131(19) 0.3171(2) 0.27229(19) 0.0392(5) Uani d . 1 1
H H26 0.0953 0.2831 0.2456 0.047 Uiso calc R 1 1
C C9 -0.1415(2) -0.5319(2) 0.3034(2) 0.0435(5) Uani d . 1 1
C C18 -0.3052(2) -0.1726(2) 0.2361(2) 0.0437(5) Uani d . 1 1
H H18 -0.2481 -0.1261 0.3077 0.052 Uiso calc R 1 1
N N1 0.2814(2) -0.1508(2) 0.4910(2) 0.0592(5) Uani d . 1 1
C C27 0.2193(2) 0.4470(2) 0.2832(2) 0.0476(5) Uani d . 1 1
H H27 0.1575 0.5017 0.2654 0.057 Uiso calc R 1 1
C C8 -0.1029(2) -0.4134(2) 0.4105(2) 0.0504(6) Uani d . 1 1
H H8 -0.1106 -0.4141 0.4919 0.061 Uiso calc R 1 1
C C29 0.4423(2) 0.4229(2) 0.3486(2) 0.0473(5) Uani d . 1 1
H H29 0.5287 0.4571 0.3718 0.057 Uiso calc R 1 1
C C10 -0.1894(2) -0.6545(2) 0.3141(3) 0.0583(6) Uani d . 1 1
H H10 -0.1973 -0.6572 0.3947 0.070 Uiso calc R 1 1
C C28 0.3479(2) 0.4990(2) 0.3203(2) 0.0508(6) Uani d . 1 1
H H28 0.3703 0.5874 0.3260 0.061 Uiso calc R 1 1
C C30 0.40339(19) 0.2926(2) 0.34107(18) 0.0393(5) Uani d . 1 1
C C13 -0.1667(2) -0.6492(2) 0.0723(2) 0.0520(6) Uani d . 1 1
H H13 -0.1600 -0.6491 -0.0094 0.062 Uiso calc R 1 1
C C23 0.3952(2) 0.0853(2) 0.3500(2) 0.0489(5) Uani d . 1 1
H H23 0.4213 0.0076 0.3636 0.059 Uiso calc R 1 1
C C22 -0.3603(2) -0.2515(2) 0.0105(2) 0.0505(6) Uani d . 1 1
H H22 -0.3404 -0.2572 -0.0704 0.061 Uiso calc R 1 1
C C12 -0.2121(2) -0.7655(2) 0.0868(3) 0.0656(7) Uani d . 1 1
H H12 -0.2356 -0.8440 0.0150 0.079 Uiso calc R 1 1
C C11 -0.2235(3) -0.7672(3) 0.2089(3) 0.0685(8) Uani d . 1 1
H H11 -0.2549 -0.8468 0.2176 0.082 Uiso calc R 1 1
C C20 -0.5076(3) -0.2994(3) 0.1439(3) 0.0733(8) Uani d . 1 1
H H20 -0.5864 -0.3391 0.1534 0.088 Uiso calc R 1 1
C C21 -0.4763(2) -0.3098(3) 0.0249(3) 0.0678(7) Uani d . 1 1
H H21 -0.5339 -0.3565 -0.0463 0.081 Uiso calc R 1 1
C C19 -0.4231(2) -0.2306(3) 0.2493(2) 0.0604(7) Uani d . 1 1
H H19 -0.4451 -0.2230 0.3300 0.072 Uiso calc R 1 1

loop_
_atom_site_aniso_label
_atom_site_aniso_U_11
_atom_site_aniso_U_22
_atom_site_aniso_U_33
_atom_site_aniso_U_12
_atom_site_aniso_U_13
_atom_site_aniso_U_23
N2 0.0379(9) 0.0380(9) 0.0386(9) -0.0036(7) -0.0047(7) 0.0233(7)
C6 0.0350(10) 0.0348(10) 0.0377(10) 0.0054(8) 0.0028(8) 0.0185(8)
C16 0.0392(10) 0.0321(10) 0.0327(10) -0.0004(8) -0.0024(8) 0.0150(8)
O1 0.0489(8) 0.0579(9) 0.0435(8) -0.0119(7) -0.0089(7) 0.0317(7)
C15 0.0354(10) 0.0391(10) 0.0365(10) 0.0043(8) 0.0038(8) 0.0189(9)
C3 0.0341(10) 0.0356(10) 0.0354(10) 0.0033(8) -0.0013(8) 0.0164(8)
C4 0.0376(10) 0.0339(10) 0.0330(10) -0.0030(8) -0.0012(8) 0.0164(8)
C17 0.0352(10) 0.0365(10) 0.0388(11) 0.0021(8) -0.0003(8) 0.0174(8)
C14 0.0317(10) 0.0359(10) 0.0496(12) 0.0060(8) 0.0061(8) 0.0177(9)
C5 0.0380(10) 0.0332(10) 0.0319(10) 0.0038(8) 0.0008(8) 0.0143(8)
C24 0.0360(10) 0.0366(10) 0.0374(10) -0.0008(8) -0.0046(8) 0.0167(8)
C7 0.0588(13) 0.0416(11) 0.0358(11) 0.0025(10) 0.0037(9) 0.0174(9)
C2 0.0386(10) 0.0357(10) 0.0368(10) 0.0033(8) -0.0032(8) 0.0180(8)
C25 0.0346(10) 0.0365(10) 0.0291(9) 0.0001(8) 0.0005(8) 0.0123(8)
N3 0.0321(9) 0.0598(12) 0.0661(12) -0.0051(8) -0.0136(8) 0.0327(10)
C1 0.0444(11) 0.0356(11) 0.0456(12) -0.0014(9) -0.0068(9) 0.0193(9)
C26 0.0372(10) 0.0402(11) 0.0412(11) 0.0040(8) 0.0034(8) 0.0163(9)
C9 0.0405(11) 0.0425(11) 0.0578(13) 0.0087(9) 0.0132(10) 0.0286(10)
C18 0.0432(11) 0.0498(12) 0.0406(11) 0.0073(9) 0.0041(9) 0.0193(10)
N1 0.0602(12) 0.0602(12) 0.0643(13) -0.0040(10) -0.0216(10) 0.0367(11)
C27 0.0523(13) 0.0419(12) 0.0541(13) 0.0113(10) 0.0090(10) 0.0227(10)
C8 0.0635(14) 0.0553(14) 0.0441(12) 0.0081(11) 0.0148(10) 0.0300(11)
C29 0.0466(12) 0.0480(12) 0.0432(12) -0.0134(10) -0.0038(9) 0.0148(10)
C10 0.0570(14) 0.0509(14) 0.0846(18) 0.0086(11) 0.0245(13) 0.0420(14)
C28 0.0644(15) 0.0377(11) 0.0506(13) -0.0038(10) 0.0070(11) 0.0169(10)
C30 0.0367(10) 0.0457(11) 0.0343(10) -0.0027(9) -0.0044(8) 0.0150(9)
C13 0.0484(13) 0.0434(12) 0.0594(14) 0.0002(10) 0.0088(11) 0.0131(11)
C23 0.0427(12) 0.0496(13) 0.0610(14) -0.0005(10) -0.0097(10) 0.0309(11)
C22 0.0424(12) 0.0665(15) 0.0430(12) -0.0084(10) -0.0010(9) 0.0225(11)
C12 0.0572(15) 0.0372(13) 0.093(2) -0.0017(10) 0.0140(14) 0.0127(13)
C11 0.0607(16) 0.0431(14) 0.111(2) 0.0036(11) 0.0278(15) 0.0360(15)
C20 0.0465(14) 0.101(2) 0.081(2) -0.0155(14) 0.0082(13) 0.0447(17)
C21 0.0483(14) 0.090(2) 0.0606(16) -0.0231(13) -0.0077(12) 0.0264(14)
C19 0.0531(14) 0.0819(18) 0.0583(15) 0.0076(13) 0.0189(12) 0.0376(14)

loop_
_atom_type_symbol
_atom_type_description
_atom_type_scat_dispersion_real
_atom_type_scat_dispersion_imag
_atom_type_scat_source
C C 0.0033 0.0016 'International Tables Vol C Tables 4.2.6.8 and 6.1.1.4'
H H 0.0000 0.0000 'International Tables Vol C Tables 4.2.6.8 and 6.1.1.4'
O O 0.0106 0.0060 'International Tables Vol C Tables 4.2.6.8 and 6.1.1.4'
N N 0.0061 0.0033 'International Tables Vol C Tables 4.2.6.8 and 6.1.1.4'

loop_
_geom_angle_atom_site_label_1
_geom_angle_atom_site_label_2
_geom_angle_atom_site_label_3
_geom_angle
C3 N2 C4 111.47(15)
C3 N2 H2 124.3
C4 N2 H2 124.3
C15 C6 C7 118.99(18)
C15 C6 C5 120.71(17)
C7 C6 C5 120.28(17)
O1 C16 C4 118.79(17)
O1 C16 C17 120.14(16)
C4 C16 C17 121.03(16)
C6 C15 C14 121.82(18)
C6 C15 H15 119.1
C14 C15 H15 119.1
N2 C3 C2 105.95(16)
N2 C3 C24 123.18(17)
C2 C3 C24 130.88(17)
N2 C4 C5 107.75(16)
N2 C4 C16 117.92(16)
C5 C4 C16 134.31(17)
C22 C17 C18 119.26(19)
C22 C17 C16 118.33(18)
C18 C17 C16 122.40(17)
C13 C14 C15 122.87(19)
C13 C14 C9 118.61(19)
C15 C14 C9 118.52(18)
C4 C5 C2 105.71(16)
C4 C5 C6 128.48(17)
C2 C5 C6 125.52(16)
C23 C24 C25 106.17(17)
C23 C24 C3 125.53(18)
C25 C24 C3 128.29(17)
C8 C7 C6 120.37(19)
C8 C7 H7 119.8
C6 C7 H7 119.8
C3 C2 C1 124.81(17)
C3 C2 C5 109.08(16)
C1 C2 C5 126.10(17)
C26 C25 C30 118.37(18)
C26 C25 C24 134.94(18)
C30 C25 C24 106.66(16)
C23 N3 C30 109.33(17)
C23 N3 H3 125.3
C30 N3 H3 125.3
N1 C1 C2 179.9(3)
C27 C26 C25 118.76(19)
C27 C26 H26 120.6
C25 C26 H26 120.6
C8 C9 C14 118.60(18)
C8 C9 C10 122.5(2)
C14 C9 C10 118.9(2)
C19 C18 C17 119.6(2)
C19 C18 H18 120.2
C17 C18 H18 120.2
C26 C27 C28 121.7(2)
C26 C27 H27 119.2
C28 C27 H27 119.2
C7 C8 C9 121.70(19)
C7 C8 H8 119.2
C9 C8 H8 119.2
C28 C29 C30 117.08(19)
C28 C29 H29 121.5
C30 C29 H29 121.5
C11 C10 C9 120.9(2)
C11 C10 H10 119.6
C9 C10 H10 119.6
C29 C28 C27 121.4(2)
C29 C28 H28 119.3
C27 C28 H28 119.3
N3 C30 C29 129.86(19)
N3 C30 C25 107.47(17)
C29 C30 C25 122.67(19)
C12 C13 C14 120.7(2)
C12 C13 H13 119.7
C14 C13 H13 119.7
N3 C23 C24 110.37(18)
N3 C23 H23 124.8
C24 C23 H23 124.8
C21 C22 C17 120.4(2)
C21 C22 H22 119.8
C17 C22 H22 119.8
C13 C12 C11 120.4(2)
C13 C12 H12 119.8
C11 C12 H12 119.8
C10 C11 C12 120.5(2)
C10 C11 H11 119.7
C12 C11 H11 119.7
C21 C20 C19 120.1(2)
C21 C20 H20 119.9
C19 C20 H20 119.9
C20 C21 C22 120.2(2)
C20 C21 H21 119.9
C22 C21 H21 119.9
C20 C19 C18 120.4(2)
C20 C19 H19 119.8
C18 C19 H19 119.8

loop_
_geom_bond_atom_site_label_1
_geom_bond_atom_site_label_2
_geom_bond_distance
N2 C3 1.348(2)
N2 C4 1.378(2)
N2 H2 0.8600
C6 C15 1.367(3)
C6 C7 1.413(3)
C6 C5 1.472(3)
C16 O1 1.227(2)
C16 C4 1.458(3)
C16 C17 1.483(3)
C15 C14 1.412(3)
C15 H15 0.9300
C3 C2 1.397(3)
C3 C24 1.443(3)
C4 C5 1.386(3)
C17 C22 1.383(3)
C17 C18 1.388(3)
C14 C13 1.409(3)
C14 C9 1.418(3)
C5 C2 1.421(3)
C24 C23 1.368(3)
C24 C25 1.437(3)
C7 C8 1.360(3)
C7 H7 0.9300
C2 C1 1.421(3)
C25 C26 1.400(3)
C25 C30 1.408(3)
N3 C23 1.351(3)
N3 C30 1.372(3)
N3 H3 0.8600
C1 N1 1.141(3)
C26 C27 1.370(3)
C26 H26 0.9300
C9 C8 1.402(3)
C9 C10 1.417(3)
C18 C19 1.381(3)
C18 H18 0.9300
C27 C28 1.391(3)
C27 H27 0.9300
C8 H8 0.9300
C29 C28 1.370(3)
C29 C30 1.389(3)
C29 H29 0.9300
C10 C11 1.349(4)
C10 H10 0.9300
C28 H28 0.9300
C13 C12 1.368(3)
C13 H13 0.9300
C23 H23 0.9300
C22 C21 1.372(3)
C22 H22 0.9300
C12 C11 1.398(4)
C12 H12 0.9300
C11 H11 0.9300
C20 C21 1.369(4)
C20 C19 1.371(4)
C20 H20 0.9300
C21 H21 0.9300
C19 H19 0.9300

loop_
_geom_hbond_atom_site_label_D
_geom_hbond_atom_site_label_H
_geom_hbond_atom_site_label_A
_geom_hbond_site_symmetry_A
_geom_hbond_distance_DH
_geom_hbond_distance_HA
_geom_hbond_distance_DA
_geom_hbond_angle_DHA
N2 H2 O1 2_555 0.86 2.15 2.875(2) 141
N3 H3 N1 2_656 0.86 2.27 3.023(3) 147
C22 H22 Cg6 2_555 0.93 2.58 3.456(2) 158
C26 H26 Cg4 1_565 0.93 2.98 3.784(2) 146
C27 H27 Cg3 1_565 0.93 2.74 3.555(2) 147

loop_
_geom_torsion_atom_site_label_1
_geom_torsion_atom_site_label_2
_geom_torsion_atom_site_label_3
_geom_torsion_atom_site_label_4
_geom_torsion
C7 C6 C15 C14 -0.4(3)
C5 C6 C15 C14 177.95(17)
C4 N2 C3 C2 0.8(2)
C4 N2 C3 C24 -179.00(17)
C3 N2 C4 C5 -1.7(2)
C3 N2 C4 C16 179.21(17)
O1 C16 C4 N2 23.7(3)
C17 C16 C4 N2 -153.80(17)
O1 C16 C4 C5 -155.0(2)
C17 C16 C4 C5 27.5(3)
O1 C16 C17 C22 28.7(3)
C4 C16 C17 C22 -153.85(19)
O1 C16 C17 C18 -150.2(2)
C4 C16 C17 C18 27.3(3)
C6 C15 C14 C13 -178.58(19)
C6 C15 C14 C9 0.4(3)
N2 C4 C5 C2 1.9(2)
C16 C4 C5 C2 -179.3(2)
N2 C4 C5 C6 -172.21(18)
C16 C4 C5 C6 6.6(4)
C15 C6 C5 C4 46.2(3)
C7 C6 C5 C4 -135.5(2)
C15 C6 C5 C2 -126.8(2)
C7 C6 C5 C2 51.5(3)
N2 C3 C24 C23 -152.6(2)
C2 C3 C24 C23 27.7(3)
N2 C3 C24 C25 28.5(3)
C2 C3 C24 C25 -151.3(2)
C15 C6 C7 C8 0.0(3)
C5 C6 C7 C8 -178.36(19)
N2 C3 C2 C1 179.65(19)
C24 C3 C2 C1 -0.5(3)
N2 C3 C2 C5 0.4(2)
C24 C3 C2 C5 -179.81(19)
C4 C5 C2 C3 -1.4(2)
C6 C5 C2 C3 172.89(18)
C4 C5 C2 C1 179.3(2)
C6 C5 C2 C1 -6.4(3)
C23 C24 C25 C26 -176.9(2)
C3 C24 C25 C26 2.3(4)
C23 C24 C25 C30 0.7(2)
C3 C24 C25 C30 179.78(19)
C3 C2 C1 N1 -4E1(10)
C5 C2 C1 N1 14E1(10)
C30 C25 C26 C27 -0.4(3)
C24 C25 C26 C27 176.9(2)
C13 C14 C9 C8 178.97(19)
C15 C14 C9 C8 -0.1(3)
C13 C14 C9 C10 0.1(3)
C15 C14 C9 C10 -178.97(18)
C22 C17 C18 C19 1.3(3)
C16 C17 C18 C19 -179.9(2)
C25 C26 C27 C28 1.4(3)
C6 C7 C8 C9 0.4(3)
C14 C9 C8 C7 -0.3(3)
C10 C9 C8 C7 178.5(2)
C8 C9 C10 C11 -178.9(2)
C14 C9 C10 C11 0.0(3)
C30 C29 C28 C27 -1.3(3)
C26 C27 C28 C29 -0.5(3)
C23 N3 C30 C29 178.8(2)
C23 N3 C30 C25 -0.2(2)
C28 C29 C30 N3 -176.7(2)
C28 C29 C30 C25 2.2(3)
C26 C25 C30 N3 177.73(18)
C24 C25 C30 N3 -0.3(2)
C26 C25 C30 C29 -1.4(3)
C24 C25 C30 C29 -179.39(19)
C15 C14 C13 C12 178.8(2)
C9 C14 C13 C12 -0.3(3)
C30 N3 C23 C24 0.7(3)
C25 C24 C23 N3 -0.8(2)
C3 C24 C23 N3 -179.97(19)
C18 C17 C22 C21 -2.0(4)
C16 C17 C22 C21 179.1(2)
C14 C13 C12 C11 0.4(4)
C9 C10 C11 C12 0.1(4)
C13 C12 C11 C10 -0.3(4)
C19 C20 C21 C22 0.0(5)
C17 C22 C21 C20 1.4(4)
C21 C20 C19 C18 -0.7(4)
C17 C18 C19 C20 0.0(4)

_cod_database_fobs_code 1543091
